data_7228393
loop_
_publ_author_name
'D'Vries, Richard Fernando'
'Moreno-Fuquen, Rodolfo'
'Camps, Ihosvany'
'Ayala, Alejandro P.'
'Kennedy, Alan'
'Reinheimer, Eric W.'
'Ellena, Javier A.'

_publ_section_title
;
 Order-disorder phase transition induced by proton transfer in a
 co-crystal of 2,4-dichlorobenzoic Acid and Trimethylamine N- oxide
;
_journal_name_full CrystEngComm
_journal_paper_doi 10.1039/C7CE00835J
_journal_year 2017
_chemical_formula_moiety 'C7 H3 Cl1.98 O2, C3 H10 N O'
_chemical_formula_sum 'C10 H13 Cl1.98 N O3'
_chemical_formula_weight 265.40
_chemical_melting_point 413
_space_group_crystal_system orthorhombic
_space_group_IT_number 61
_space_group_name_Hall '-P 2ac 2ab'
_space_group_name_H-M_alt 'P b c a'
_symmetry_space_group_name_Hall '-P 2ac 2ab'
_symmetry_space_group_name_H-M 'P b c a'
_atom_sites_solution_hydrogens mixed
_atom_sites_solution_primary direct
_audit_creation_date 2017-03-08
_audit_creation_method
;
Olex2 1.2
(compiled 2017.01.04 svn.r3372 for OlexSys, GUI svn.r5324)
;
_audit_update_record
;
2017-04-19 deposited with the CCDC.
2017-06-02 downloaded from the CCDC.
;
_cell_angle_alpha 90
_cell_angle_beta 90
_cell_angle_gamma 90
_cell_formula_units_Z 8
_cell_length_a 12.12852(10)
_cell_length_b 7.92362(7)
_cell_length_c 25.81707(18)
_cell_measurement_reflns_used 30156
_cell_measurement_temperature 99.98(18)
_cell_measurement_theta_max 73.8740
_cell_measurement_theta_min 4.9700
_cell_volume 2481.07(3)
_computing_cell_refinement 'CrysAlisPro 1.171.38.41t (Rigaku OD, 2015)'
_computing_data_collection 'CrysAlisPro 1.171.38.41t (Rigaku OD, 2015)'
_computing_data_reduction 'CrysAlisPro 1.171.38.41t (Rigaku OD, 2015)'
_computing_molecular_graphics 'Olex2 (Dolomanov et al., 2009)'
_computing_publication_material 'Olex2 (Dolomanov et al., 2009)'
_computing_structure_refinement 'ShelXL (Sheldrick, 2015)'
_computing_structure_solution 'ShelXS (Sheldrick, 2008)'
_diffrn_ambient_environment N~2~
_diffrn_ambient_temperature 99.98(18)
_diffrn_detector 'CCD plate'
_diffrn_detector_area_resol_mean 5.2387
_diffrn_detector_type AtlasS2
_diffrn_measured_fraction_theta_full 1.000
_diffrn_measured_fraction_theta_max 0.996
_diffrn_measurement_details
;
List of Runs (angles in degrees, time in seconds):

  # Type    Start    End  Width  t~exp~   \w     \q     \k     \f   Frames
#--------------------------------------------------------------------------
  1  \w    -96.00  -2.00   1.00    1.00    --  -42.35 125.00  60.00   94
  2  \w   -112.00 -16.00   1.00    1.00    --  -42.35 -57.00 -60.00   96
  3  \w     23.00  97.00   1.00    1.00    --   42.35-125.00-150.00   74
  4  \w     83.00 178.00   1.00    2.00    --  106.34  30.00-150.00   95
  5  \w     26.00 109.00   1.00    2.00    --  106.34 -95.00-120.00   83
  6  \w     32.00 130.00   1.00    2.00    --  106.34 -30.00-150.00   98
  7  \w     94.00 178.00   1.00    2.00    --  106.34 125.00 120.00   84
  8  \w     35.00 121.00   1.00    2.00    --  106.34-125.00  90.00   86
  9  \w     35.00 130.00   1.00    2.00    --  106.34 -45.00  30.00   95
 10  \w   -113.00 -58.00   1.00    1.00    --  -42.35-148.00 137.00   55
 11  \w   -112.00 -16.00   1.00    1.00    --  -42.35 -57.00-180.00   96
 12  \w   -112.00 -16.00   1.00    1.00    --  -42.35 -57.00  60.00   96
 13  \w     83.00 178.00   1.00    2.00    --  106.34  30.00 -90.00   95
 14  \w     61.00 178.00   1.00    2.00    --  106.34  15.00 120.00  117
 15  \w     75.00 178.00   1.00    2.00    --  106.34  77.00 -60.00  103
 16  \w     82.00 178.00   1.00    2.00    --  106.34  45.00  30.00   96
 17  \w     82.00 178.00   1.00    2.00    --  106.34  45.00 150.00   96
 18  \w     83.00 178.00   1.00    2.00    --  106.34  30.00   0.00   95
 19  \w   -116.00 -11.00   1.00    1.00    --  -42.35 -77.00-120.00  105
 20  \w   -116.00 -11.00   1.00    1.00    --  -42.35 -77.00   0.00  105
 21  \w    -65.00  30.00   1.00    1.00    --  -42.35  38.00  30.00   95
 22  \w     75.00 178.00   1.00    2.00    --  106.34  77.00 -90.00  103
 23  \w     75.00 178.00   1.00    2.00    --  106.34  77.00  90.00  103
 24  \w     79.00 177.00   1.00    2.00    --  106.34  61.00-150.00   98
 25  \w     75.00 178.00   1.00    2.00    --  106.34  77.00 -30.00  103
 26  \w     79.00 177.00   1.00    2.00    --  106.34  61.00  60.00   98
 27  \w     26.00 109.00   1.00    2.00    --  106.34 -95.00 150.00   83
 28  \w   -116.00 -11.00   1.00    1.00    --  -42.35 -77.00 150.00  105
 29  \w   -116.00 -11.00   1.00    1.00    --  -42.35 -77.00 -90.00  105
 30  \w   -116.00 -11.00   1.00    1.00    --  -42.35 -77.00  60.00  105
 31  \w     75.00 134.00   1.00    2.00    --  106.34  77.00-120.00   59
 32  \w     75.00 178.00   1.00    2.00    --  106.34  77.00 150.00  103
;
_diffrn_measurement_device 'four-circle diffractometer'
_diffrn_measurement_device_type 'SuperNova, Dual, Cu at zero, AtlasS2'
_diffrn_measurement_method '\w scans'
_diffrn_orient_matrix_type 'CrysAlisPro convention (1999,Acta A55,543-557)'
_diffrn_orient_matrix_UB_11 0.0394093000
_diffrn_orient_matrix_UB_12 -0.0213002000
_diffrn_orient_matrix_UB_13 0.0563594000
_diffrn_orient_matrix_UB_21 0.1003503000
_diffrn_orient_matrix_UB_22 -0.1016455000
_diffrn_orient_matrix_UB_23 -0.0191000000
_diffrn_orient_matrix_UB_31 0.0671679000
_diffrn_orient_matrix_UB_32 0.1643380000
_diffrn_orient_matrix_UB_33 -0.0044956000
_diffrn_radiation_monochromator mirror
_diffrn_radiation_probe x-ray
_diffrn_radiation_type CuK\a
_diffrn_radiation_wavelength 1.54184
_diffrn_reflns_av_R_equivalents 0.0371
_diffrn_reflns_av_unetI/netI 0.0112
_diffrn_reflns_Laue_measured_fraction_full 1.000
_diffrn_reflns_Laue_measured_fraction_max 0.996
_diffrn_reflns_limit_h_max 15
_diffrn_reflns_limit_h_min -14
_diffrn_reflns_limit_k_max 9
_diffrn_reflns_limit_k_min -9
_diffrn_reflns_limit_l_max 32
_diffrn_reflns_limit_l_min -32
_diffrn_reflns_number 43582
_diffrn_reflns_point_group_measured_fraction_full 1.000
_diffrn_reflns_point_group_measured_fraction_max 0.996
_diffrn_reflns_theta_full 67.684
_diffrn_reflns_theta_max 74.071
_diffrn_reflns_theta_min 5.004
_diffrn_source 'micro-focus sealed X-ray tube'
_diffrn_source_type 'SuperNova (Cu) X-ray Source'
_exptl_absorpt_coefficient_mu 4.626
_exptl_absorpt_correction_T_max 0.645
_exptl_absorpt_correction_T_min 0.353
_exptl_absorpt_correction_type gaussian
_exptl_absorpt_process_details
;
CrysAlisPro 1.171.38.41t (Rigaku Oxford Diffraction, 2015)
Numerical absorption correction based on gaussian integration over
            a multifaceted crystal model
Empirical absorption correction using spherical harmonics,
 implemented in SCALE3 ABSPACK scaling algorithm.
;
_exptl_crystal_colour colourless
_exptl_crystal_colour_primary colourless
_exptl_crystal_density_diffrn 1.421
_exptl_crystal_description block
_exptl_crystal_F_000 1101
_exptl_crystal_recrystallization_method 'Re-crystallisation from solvent: Acetonitrile'
_exptl_crystal_size_max 0.307
_exptl_crystal_size_mid 0.256
_exptl_crystal_size_min 0.12
_refine_diff_density_max 0.267
_refine_diff_density_min -0.242
_refine_diff_density_rms 0.043
_refine_ls_extinction_coef 0.00048(7)
_refine_ls_extinction_expression Fc^*^=kFc[1+0.001xFc^2^\l^3^/sin(2\q)]^-1/4^
_refine_ls_extinction_method 'SHELXL-2016/6 (Sheldrick 2016)'
_refine_ls_goodness_of_fit_ref 1.095
_refine_ls_hydrogen_treatment mixed
_refine_ls_matrix_type full
_refine_ls_number_parameters 162
_refine_ls_number_reflns 2505
_refine_ls_number_restraints 0
_refine_ls_restrained_S_all 1.095
_refine_ls_R_factor_all 0.0272
_refine_ls_R_factor_gt 0.0269
_refine_ls_shift/su_max 0.000
_refine_ls_shift/su_mean 0.000
_refine_ls_structure_factor_coef Fsqd
_refine_ls_weighting_details 'w=1/[\s^2^(Fo^2^)+(0.0290P)^2^+1.5560P] where P=(Fo^2^+2Fc^2^)/3'
_refine_ls_weighting_scheme calc
_refine_ls_wR_factor_gt 0.0695
_refine_ls_wR_factor_ref 0.0697
_reflns_Friedel_coverage 0.000
_reflns_number_gt 2473
_reflns_number_total 2505
_reflns_threshold_expression 'I > 2\s(I)'
_cod_data_source_file c7ce00835j2.cif
_cod_data_source_block TMAO24DCB_100K
_cod_original_cell_volume 2481.07(4)
_cod_database_code 7228393
_shelx_shelxl_version_number 2016/6
_chemical_oxdiff_formula 'C20 H26 Cl4 N2 O6'
_shelx_space_group_comment
;
The symmetry employed for this shelxl refinement is uniquely defined
by the following loop, which should always be used as a source of
symmetry information in preference to the above space-group names.
They are only intended as comments.
;
_reflns_odcompleteness_completeness 99.92
_reflns_odcompleteness_iscentric 1
_reflns_odcompleteness_theta 66.97
_olex2_refinement_description
;
1. Fixed Uiso
 At 1.2 times of:
  All C(H) groups
 At 1.5 times of:
  All C(H,H,H) groups
2. Others
 Fixed Sof: Cl1B(0.58094) Cl1A(0.39881)
3.a Aromatic/amide H refined with riding coordinates:
 C4(H4), C6(H6), C7(H7)
3.b Idealised Me refined as rotating group:
 C8(H8A,H8B,H8C), C10(H10A,H10B,H10C), C9(H9A,H9B,H9C)
;
_olex2_date_sample_data_collection 2016-02-22
_olex2_submission_special_instructions 'No special instructions were received'
_oxdiff_exptl_absorpt_empirical_details
;
Empirical correction (ABSPACK) includes:
- Absorption correction using spherical harmonics
- Frame scaling
;
_oxdiff_exptl_absorpt_empirical_full_max 1.361
_oxdiff_exptl_absorpt_empirical_full_min 0.641

loop_
_space_group_symop_operation_xyz
'x, y, z'
'-x+1/2, -y, z+1/2'
'x+1/2, -y+1/2, -z'
'-x, y+1/2, -z+1/2'
'-x, -y, -z'
'x-1/2, y, -z-1/2'
'-x-1/2, y-1/2, z'
'x, -y-1/2, z-1/2'

loop_
_atom_site_label
_atom_site_type_symbol
_atom_site_fract_x
_atom_site_fract_y
_atom_site_fract_z
_atom_site_U_iso_or_equiv
_atom_site_adp_type
_atom_site_occupancy
_atom_site_site_symmetry_order
_atom_site_calc_flag
_atom_site_refinement_flags_posn
_atom_site_refinement_flags_occupancy
_atom_site_disorder_assembly
_atom_site_disorder_group
Cl2 Cl 0.21426(3) 0.04638(5) 0.41538(2) 0.02746(12) Uani 1 1 d . . . .
Cl1B Cl 0.2549(2) -0.2462(5) 0.22933(14) 0.0210(6) Uani 0.5809 1 d . P A 2
O1 O -0.11505(9) 0.46061(12) 0.44721(4) 0.0246(2) Uani 1 1 d . . . .
N1 N -0.10324(9) 0.63523(14) 0.43618(4) 0.0201(2) Uani 1 1 d . . . .
O3 O -0.07716(10) 0.07613(14) 0.41246(4) 0.0334(3) Uani 1 1 d . . . .
O2 O -0.00695(9) 0.31053(13) 0.37781(4) 0.0318(3) Uani 1 1 d . . . .
C4 C 0.22144(11) -0.09515(18) 0.32087(5) 0.0218(3) Uani 1 1 d . . . .
H4 H 0.292586 -0.129196 0.329316 0.026 Uiso 1 1 calc R . . .
C6 C 0.06831(12) -0.08844(18) 0.26032(5) 0.0241(3) Uani 1 1 d . . . .
H6 H 0.038446 -0.118462 0.228446 0.029 Uiso 1 1 calc R . . .
C1 C -0.01706(11) 0.15197(17) 0.38180(5) 0.0212(3) Uani 1 1 d . . . .
C2 C 0.05101(11) 0.04970(16) 0.34375(5) 0.0195(3) Uani 1 1 d . . . .
C5 C 0.17481(12) -0.13459(17) 0.27338(5) 0.0222(3) Uani 1 1 d . . . .
C3 C 0.15761(11) -0.00279(17) 0.35529(5) 0.0204(3) Uani 1 1 d . . . .
C7 C 0.00704(12) 0.00377(18) 0.29593(5) 0.0225(3) Uani 1 1 d . . . .
H7 H -0.064680 0.035434 0.287677 0.027 Uiso 1 1 calc R . . .
C8 C -0.15663(13) 0.67344(19) 0.38572(5) 0.0277(3) Uani 1 1 d . . . .
H8A H -0.120686 0.610875 0.358725 0.042 Uiso 1 1 calc GR . . .
H8B H -0.150671 0.792042 0.378653 0.042 Uiso 1 1 calc GR . . .
H8C H -0.233026 0.642109 0.387186 0.042 Uiso 1 1 calc GR . . .
C10 C 0.01571(12) 0.68042(19) 0.43496(6) 0.0279(3) Uani 1 1 d . . . .
H10A H 0.049522 0.648836 0.467152 0.042 Uiso 1 1 calc GR . . .
H10B H 0.023293 0.799904 0.429927 0.042 Uiso 1 1 calc GR . . .
H10C H 0.051125 0.621713 0.407008 0.042 Uiso 1 1 calc GR . . .
C9 C -0.16021(15) 0.7249(2) 0.47880(6) 0.0348(4) Uani 1 1 d . . . .
H9A H -0.236747 0.694007 0.479021 0.052 Uiso 1 1 calc GR . . .
H9B H -0.153570 0.844469 0.473746 0.052 Uiso 1 1 calc GR . . .
H9C H -0.127233 0.694245 0.511274 0.052 Uiso 1 1 calc GR . . .
H1 H -0.069(2) 0.397(3) 0.4196(9) 0.074(8) Uiso 1 1 d . . . .
Cl1A Cl 0.2549(5) -0.2360(9) 0.2269(2) 0.0395(16) Uani 0.3988 1 d . P A 1

loop_
_atom_site_aniso_label
_atom_site_aniso_U_11
_atom_site_aniso_U_22
_atom_site_aniso_U_33
_atom_site_aniso_U_23
_atom_site_aniso_U_13
_atom_site_aniso_U_12
Cl2 0.02616(19) 0.0314(2) 0.02487(18) -0.00551(13) -0.00361(12) 0.00230(14)
Cl1B 0.0222(9) 0.0191(9) 0.0219(8) -0.0028(6) 0.0055(7) 0.0024(6)
O1 0.0335(6) 0.0128(5) 0.0274(5) 0.0035(4) 0.0045(4) 0.0019(4)
N1 0.0259(6) 0.0144(5) 0.0201(5) 0.0020(4) 0.0018(4) 0.0031(4)
O3 0.0388(6) 0.0206(5) 0.0409(6) 0.0019(5) 0.0186(5) 0.0027(5)
O2 0.0430(6) 0.0152(5) 0.0371(6) -0.0028(4) 0.0127(5) 0.0008(4)
C4 0.0211(6) 0.0171(7) 0.0272(7) 0.0020(5) 0.0032(5) 0.0010(5)
C6 0.0290(7) 0.0201(7) 0.0231(7) -0.0016(5) -0.0008(5) -0.0028(6)
C1 0.0202(6) 0.0178(7) 0.0257(7) -0.0007(5) -0.0002(5) 0.0026(5)
C2 0.0214(6) 0.0129(6) 0.0243(6) 0.0006(5) 0.0037(5) -0.0008(5)
C5 0.0255(7) 0.0166(6) 0.0246(6) -0.0016(5) 0.0067(5) -0.0007(5)
C3 0.0230(7) 0.0164(6) 0.0218(6) -0.0007(5) 0.0004(5) -0.0015(5)
C7 0.0211(7) 0.0183(7) 0.0281(7) 0.0002(5) -0.0009(5) 0.0002(5)
C8 0.0320(8) 0.0256(8) 0.0255(7) 0.0042(6) -0.0064(6) 0.0014(6)
C10 0.0249(7) 0.0239(7) 0.0348(8) 0.0055(6) -0.0033(6) -0.0012(6)
C9 0.0536(10) 0.0219(8) 0.0291(8) 0.0001(6) 0.0166(7) 0.0106(7)
Cl1A 0.048(2) 0.032(2) 0.039(2) -0.0106(15) 0.0224(15) -0.0033(14)

loop_
_atom_type_symbol
_atom_type_description
_atom_type_scat_dispersion_real
_atom_type_scat_dispersion_imag
_atom_type_scat_source
C C 0.0181 0.0091 'International Tables Vol C Tables 4.2.6.8 and 6.1.1.4'
H H 0.0000 0.0000 'International Tables Vol C Tables 4.2.6.8 and 6.1.1.4'
Cl Cl 0.3639 0.7018 'International Tables Vol C Tables 4.2.6.8 and 6.1.1.4'
N N 0.0311 0.0180 'International Tables Vol C Tables 4.2.6.8 and 6.1.1.4'
O O 0.0492 0.0322 'International Tables Vol C Tables 4.2.6.8 and 6.1.1.4'

loop_
_exptl_crystal_face_index_h
_exptl_crystal_face_index_k
_exptl_crystal_face_index_l
_exptl_crystal_face_perp_dist
8 0 -2 0.0981
3 -1 15 0.0477
-4 -4 1 0.2102
4 4 -3 0.1332
3 -5 -1 0.1271
-2 5 0 0.0914
-8 -1 2 0.1329
-2 1 -15 0.0650

loop_
_geom_angle_atom_site_label_1
_geom_angle_atom_site_label_2
_geom_angle_atom_site_label_3
_geom_angle
O1 N1 C8 109.30(10)
O1 N1 C10 109.69(10)
O1 N1 C9 105.74(10)
C8 N1 C10 110.80(11)
C9 N1 C8 110.51(12)
C9 N1 C10 110.67(12)
C5 C4 C3 117.25(13)
C5 C6 C7 118.47(13)
O3 C1 O2 126.38(13)
O3 C1 C2 118.50(12)
O2 C1 C2 115.11(12)
C3 C2 C1 121.80(12)
C3 C2 C7 117.88(12)
C7 C2 C1 120.32(12)
C4 C5 Cl1B 117.75(14)
C4 C5 Cl1A 119.1(2)
C6 C5 Cl1B 119.78(14)
C6 C5 C4 122.47(13)
C6 C5 Cl1A 118.4(2)
C4 C3 Cl2 117.95(11)
C4 C3 C2 122.65(13)
C2 C3 Cl2 119.41(10)
C6 C7 C2 121.25(13)

loop_
_geom_bond_atom_site_label_1
_geom_bond_atom_site_label_2
_geom_bond_distance
Cl2 C3 1.7408(14)
Cl1B C5 1.738(4)
O1 N1 1.4198(14)
N1 C8 1.4859(17)
N1 C10 1.4869(18)
N1 C9 1.4808(17)
O3 C1 1.2326(17)
O2 C1 1.2665(18)
C4 C5 1.3858(19)
C4 C3 1.3872(19)
C6 C5 1.384(2)
C6 C7 1.390(2)
C1 C2 1.5176(18)
C2 C3 1.3905(19)
C2 C7 1.3933(19)
C5 Cl1A 1.741(7)

loop_
_exptl_oxdiff_crystal_face_indexfrac_h
_exptl_oxdiff_crystal_face_indexfrac_k
_exptl_oxdiff_crystal_face_indexfrac_l
_exptl_oxdiff_crystal_face_x
_exptl_oxdiff_crystal_face_y
_exptl_oxdiff_crystal_face_z
7.7787 0.4943 -2.0222 0.1821 0.7690 0.6128
2.6266 -1.0823 15.3969 0.9943 0.0795 -0.0706
-4.2629 -4.3205 0.6261 -0.0407 -0.0006 -0.9992
3.7058 4.4210 -3.3480 -0.1368 -0.0136 0.9905
3.3976 -4.6364 -0.6090 0.1983 0.8238 -0.5310
-1.5548 5.0425 0.1136 -0.1623 -0.6707 0.7237
-7.7613 -0.5994 2.0237 -0.1790 -0.7566 -0.6289
-2.4629 1.2414 -15.3923 -0.9910 -0.0793 0.1078
